data_1548670
loop_
_publ_author_name
'El-Hiti, Gamal A.'
'Mohamed, Hanan A.'
'Abdel-Wahab, Bakr F.'
'Alotaibi, Mohammad Hayal'
'Hegazy, Amany S.'
'Kariuki, Benson M.'

_publ_section_title
;
 Ethyl 1-phenyl-1,4-dihydroindeno[1,2-<i>c</i>]pyrazole-3-carboxylate
;
_journal_coeditor_code HB4196
_journal_issue 1
_journal_name_full IUCrData
_journal_page_first x171840
_journal_paper_doi 10.1107/S2414314617018405
_journal_volume 3
_journal_year 2018
_chemical_formula_iupac 'C19 H16 N2 O2'
_chemical_formula_moiety 'C19 H16 N2 O2'
_chemical_formula_sum 'C19 H16 N2 O2'
_chemical_formula_weight 304.34
_chemical_name_systematic
;
Ethyl 1-phenyl-1,4-dihydroindeno[1,2-<i>c</i>]pyrazole-3-carboxylate
;
_space_group_crystal_system orthorhombic
_space_group_IT_number 33
_space_group_name_Hall 'P 2c -2n'
_space_group_name_H-M_alt 'P n a 21'
_symmetry_space_group_name_Hall 'P 2c -2n'
_symmetry_space_group_name_H-M 'P n a 21'
_atom_sites_solution_hydrogens geom
_atom_sites_solution_primary direct
_audit_creation_method SHELXL-2013
_cell_angle_alpha 90
_cell_angle_beta 90
_cell_angle_gamma 90
_cell_formula_units_Z 4
_cell_length_a 32.387(3)
_cell_length_b 9.8559(15)
_cell_length_c 5.0043(8)
_cell_measurement_reflns_used 1394
_cell_measurement_temperature 296(2)
_cell_measurement_theta_max 25.2650
_cell_measurement_theta_min 4.1060
_cell_volume 1597.4(4)
_computing_cell_refinement
;
CrysAlis PRO (Agilent, 2014)
;
_computing_data_collection
;
CrysAlis PRO (Agilent, 2014)
;
_computing_data_reduction
;
CrysAlis PRO (Agilent, 2014)
;
_computing_molecular_graphics
;
ORTEP-3 for Windows (Farrugia, 2012)
;
_computing_publication_material
;
WinGX (Farrugia, 2012) and <i>CHEMDRAW Ultra</i> (Cambridge Soft,
2001)
;
_computing_structure_refinement
;
SHELXL2013 (Sheldrick, 2015)
;
_computing_structure_solution
;
SHELXS2013 (Sheldrick, 2008)
;
_diffrn_ambient_temperature 296(2)
_diffrn_measured_fraction_theta_full 0.999
_diffrn_measured_fraction_theta_max 0.872
_diffrn_measurement_device_type 'Agilent SuperNova, Dual, Cu at zero, Atlas'
_diffrn_measurement_method '\w scans'
_diffrn_radiation_type MoK\a
_diffrn_radiation_wavelength 0.71073
_diffrn_reflns_av_R_equivalents 0.0536
_diffrn_reflns_limit_h_max 39
_diffrn_reflns_limit_h_min -44
_diffrn_reflns_limit_k_max 12
_diffrn_reflns_limit_k_min -11
_diffrn_reflns_limit_l_max 6
_diffrn_reflns_limit_l_min -5
_diffrn_reflns_number 10362
_diffrn_reflns_theta_full 25.242
_diffrn_reflns_theta_max 29.634
_diffrn_reflns_theta_min 2.160
_diffrn_standards_decay_% 0
_diffrn_standards_interval_count 0
_diffrn_standards_interval_time 0
_diffrn_standards_number 0
_exptl_absorpt_coefficient_mu 0.083
_exptl_absorpt_correction_T_max 0.998
_exptl_absorpt_correction_T_min 0.991
_exptl_absorpt_correction_type gaussian
_exptl_absorpt_process_details
;
(CrysAlisPro; Agilent, 2014)
;
_exptl_crystal_colour 'pale yellow'
_exptl_crystal_density_diffrn 1.265
_exptl_crystal_description block
_exptl_crystal_F_000 640
_exptl_crystal_size_max 0.378
_exptl_crystal_size_mid 0.130
_exptl_crystal_size_min 0.054
_refine_diff_density_max 0.175
_refine_diff_density_min -0.172
_refine_ls_extinction_method none
_refine_ls_goodness_of_fit_ref 1.046
_refine_ls_hydrogen_treatment constr
_refine_ls_matrix_type full
_refine_ls_number_parameters 240
_refine_ls_number_reflns 3460
_refine_ls_number_restraints 37
_refine_ls_restrained_S_all 1.040
_refine_ls_R_factor_all 0.0764
_refine_ls_R_factor_gt 0.0545
_refine_ls_shift/su_max 0.000
_refine_ls_shift/su_mean 0.000
_refine_ls_structure_factor_coef Fsqd
_refine_ls_weighting_details 'w=1/[\s^2^(Fo^2^)+(0.0805P)^2^+0.1345P] where P=(Fo^2^+2Fc^2^)/3'
_refine_ls_weighting_scheme calc
_refine_ls_wR_factor_gt 0.1369
_refine_ls_wR_factor_ref 0.1493
_reflns_number_gt 2661
_reflns_number_total 3460
_reflns_threshold_expression 'I > 2\s(I)'
_cod_data_source_file hb4196sup1.cif
_cod_data_source_block I
_cod_database_code 1548670
_shelx_space_group_comment
;
The symmetry employed for this shelxl refinement is uniquely defined
by the following loop, which should always be used as a source of
symmetry information in preference to the above space-group names.
They are only intended as comments.
;
_shelx_estimated_absorpt_t_min 0.969
_shelx_estimated_absorpt_t_max 0.996
_shelxl_version_number .2013

loop_
_space_group_symop_operation_xyz
'x, y, z'
'-x, -y, z+1/2'
'-x+1/2, y+1/2, z+1/2'
'x+1/2, -y+1/2, z'

loop_
_atom_site_type_symbol
_atom_site_label
_atom_site_fract_x
_atom_site_fract_y
_atom_site_fract_z
_atom_site_U_iso_or_equiv
_atom_site_adp_type
_atom_site_calc_flag
_atom_site_occupancy
_atom_site_disorder_assembly
_atom_site_disorder_group
C C1 0.38927(8) 0.1784(3) 0.9703(6) 0.0522(6) Uani d 1 . .
C C2 0.41595(7) 0.0900(3) 1.0968(7) 0.0532(6) Uani d 1 . .
C C3 0.45872(8) 0.1067(3) 0.9863(7) 0.0593(7) Uani d 1 . .
H H3A 0.4683 0.0241 0.9010 0.071 Uiso calc 1 . .
H H3B 0.4782 0.1330 1.1245 0.071 Uiso calc 1 . .
C C4 0.45247(9) 0.2195(3) 0.7847(7) 0.0580(7) Uani d 1 . .
C C5 0.41075(8) 0.2621(3) 0.7730(7) 0.0552(6) Uani d 1 . .
C C6 0.48178(10) 0.2807(4) 0.6220(8) 0.0705(8) Uani d 1 . .
H H6 0.5093 0.2542 0.6295 0.085 Uiso calc 1 . .
C C7 0.46916(13) 0.3826(4) 0.4476(8) 0.0779(10) Uani d 1 . .
H H7 0.4885 0.4246 0.3378 0.093 Uiso calc 1 . .
C C8 0.42798(12) 0.4225(4) 0.4353(8) 0.0748(9) Uani d 1 . .
H H8 0.4202 0.4904 0.3164 0.090 Uiso calc 1 . .
C C9 0.39854(10) 0.3633(3) 0.5956(7) 0.0648(8) Uani d 1 . .
H H9 0.3711 0.3903 0.5857 0.078 Uiso calc 1 . .
C C10 0.39149(8) 0.0192(3) 1.2805(7) 0.0537(6) Uani d 1 . .
C C11 0.40527(8) -0.0897(3) 1.4630(7) 0.0588(7) Uani d 1 . .
C C12 0.38793(12) -0.2480(4) 1.7995(8) 0.0749(9) Uani d 1 . .
H H12A 0.4093 -0.2157 1.9192 0.090 Uiso calc 1 . .
H H12B 0.3987 -0.3246 1.6995 0.090 Uiso calc 1 . .
C C13 0.35063(14) -0.2894(5) 1.9549(11) 0.0985(13) Uani d 1 . .
H H13A 0.3399 -0.2123 2.0491 0.148 Uiso calc 1 . .
H H13B 0.3581 -0.3588 2.0807 0.148 Uiso calc 1 . .
H H13C 0.3300 -0.3237 1.8349 0.148 Uiso calc 1 . .
C C14 0.31175(11) 0.2208(5) 1.0428(9) 0.050(3) Uani d 0.505(4) A 1
C C15 0.28917(13) 0.2838(5) 1.2438(7) 0.0645(16) Uani d 0.505(4) A 1
H H15 0.2983 0.2801 1.4197 0.077 Uiso calc 0.505(4) A 1
C C16 0.25288(12) 0.3522(5) 1.1818(8) 0.075(2) Uani d 0.505(4) A 1
H H16 0.2378 0.3943 1.3163 0.090 Uiso calc 0.505(4) A 1
C C17 0.23917(12) 0.3576(6) 0.9188(9) 0.074(4) Uani d 0.505(4) A 1
H H17 0.2149 0.4033 0.8774 0.089 Uiso calc 0.505(4) A 1
C C18 0.26174(13) 0.2946(6) 0.7178(7) 0.083(2) Uani d 0.505(4) A 1
H H18 0.2526 0.2982 0.5419 0.099 Uiso calc 0.505(4) A 1
C C19 0.29804(13) 0.2262(5) 0.7798(8) 0.0689(18) Uani d 0.505(4) A 1
H H19 0.3131 0.1840 0.6453 0.083 Uiso calc 0.505(4) A 1
C C14A 0.31445(9) 0.2308(4) 1.0024(12) 0.045(2) Uani d 0.495(4) A 2
C C15A 0.31241(10) 0.3716(3) 0.9934(12) 0.0573(14) Uani d 0.495(4) A 2
H H15A 0.3363 0.4229 1.0129 0.069 Uiso calc 0.495(4) A 2
C C16A 0.27464(13) 0.4357(3) 0.9553(12) 0.0685(17) Uani d 0.495(4) A 2
H H16A 0.2733 0.5299 0.9493 0.082 Uiso calc 0.495(4) A 2
C C17A 0.23890(10) 0.3590(4) 0.9262(12) 0.072(4) Uani d 0.495(4) A 2
H H17A 0.2136 0.4019 0.9007 0.086 Uiso calc 0.495(4) A 2
C C18A 0.24094(9) 0.2182(4) 0.9351(11) 0.0652(17) Uani d 0.495(4) A 2
H H18A 0.2170 0.1669 0.9156 0.078 Uiso calc 0.495(4) A 2
C C19A 0.27872(12) 0.1541(3) 0.9732(11) 0.0565(14) Uani d 0.495(4) A 2
H H19A 0.2801 0.0599 0.9792 0.068 Uiso calc 0.495(4) A 2
N N1 0.35113(6) 0.1593(2) 1.0792(6) 0.0543(6) Uani d 1 . .
N N2 0.35193(6) 0.0611(2) 1.2712(6) 0.0575(6) Uani d 1 . .
O O1 0.44040(7) -0.1290(3) 1.4686(7) 0.0823(8) Uani d 1 . .
O O2 0.37529(6) -0.1400(2) 1.6176(5) 0.0663(6) Uani d 1 . .

loop_
_atom_site_aniso_label
_atom_site_aniso_U_11
_atom_site_aniso_U_22
_atom_site_aniso_U_33
_atom_site_aniso_U_12
_atom_site_aniso_U_13
_atom_site_aniso_U_23
C1 0.0458(13) 0.0540(14) 0.0569(15) 0.0039(10) -0.0074(12) -0.0135(12)
C2 0.0431(12) 0.0557(14) 0.0607(15) 0.0047(10) -0.0058(12) -0.0127(13)
C3 0.0469(13) 0.0653(16) 0.0658(17) 0.0072(11) -0.0032(13) -0.0138(15)
C4 0.0532(14) 0.0636(17) 0.0571(15) 0.0008(11) -0.0005(13) -0.0135(14)
C5 0.0540(14) 0.0554(14) 0.0561(15) 0.0024(11) -0.0036(13) -0.0156(13)
C6 0.0594(16) 0.080(2) 0.072(2) -0.0042(15) 0.0023(15) -0.0102(18)
C7 0.087(2) 0.075(2) 0.072(2) -0.0097(17) 0.0097(19) -0.0071(17)
C8 0.093(2) 0.0641(19) 0.068(2) -0.0001(16) -0.0030(18) 0.0000(16)
C9 0.0684(18) 0.0589(16) 0.0669(18) 0.0061(13) -0.0076(16) -0.0089(15)
C10 0.0448(12) 0.0489(13) 0.0674(16) 0.0024(10) -0.0085(12) -0.0085(13)
C11 0.0498(14) 0.0550(15) 0.0717(19) 0.0048(11) -0.0071(14) -0.0122(14)
C12 0.086(2) 0.0666(19) 0.072(2) 0.0158(16) -0.0073(19) -0.0028(17)
C13 0.099(3) 0.100(3) 0.096(3) -0.005(2) -0.002(3) 0.018(3)
C14 0.039(4) 0.055(5) 0.056(5) 0.003(3) 0.005(3) 0.001(4)
C15 0.058(3) 0.084(4) 0.051(3) 0.015(3) 0.002(3) -0.001(3)
C16 0.064(4) 0.099(5) 0.062(4) 0.030(3) 0.007(3) -0.001(3)
C17 0.054(7) 0.098(7) 0.069(7) 0.023(7) -0.002(7) 0.000(7)
C18 0.062(4) 0.130(7) 0.057(4) 0.025(4) -0.010(3) 0.009(4)
C19 0.053(3) 0.091(5) 0.063(4) 0.012(3) 0.000(3) -0.019(4)
C14A 0.040(4) 0.052(5) 0.043(3) 0.004(3) -0.005(3) -0.001(3)
C15A 0.052(3) 0.050(3) 0.070(4) 0.003(2) 0.001(3) -0.007(3)
C16A 0.063(3) 0.062(3) 0.081(4) 0.014(3) -0.002(3) -0.005(3)
C17A 0.050(6) 0.098(7) 0.067(7) 0.026(6) -0.004(6) 0.008(7)
C18A 0.041(3) 0.093(5) 0.062(4) 0.000(3) -0.006(2) 0.000(3)
C19A 0.049(3) 0.061(3) 0.060(3) 0.000(2) -0.005(3) -0.001(3)
N1 0.0425(10) 0.0509(12) 0.0696(15) 0.0043(8) -0.0064(10) -0.0064(11)
N2 0.0440(11) 0.0502(12) 0.0782(16) 0.0002(8) -0.0075(12) -0.0025(12)
O1 0.0547(12) 0.0882(16) 0.104(2) 0.0218(10) -0.0061(13) 0.0110(15)
O2 0.0587(11) 0.0633(12) 0.0768(14) 0.0092(9) -0.0048(11) 0.0027(11)

loop_
_atom_type_symbol
_atom_type_description
_atom_type_scat_dispersion_real
_atom_type_scat_dispersion_imag
_atom_type_scat_source
C C 0.0033 0.0016 'International Tables Vol C Tables 4.2.6.8 and 6.1.1.4'
H H 0.0000 0.0000 'International Tables Vol C Tables 4.2.6.8 and 6.1.1.4'
N N 0.0061 0.0033 'International Tables Vol C Tables 4.2.6.8 and 6.1.1.4'
O O 0.0106 0.0060 'International Tables Vol C Tables 4.2.6.8 and 6.1.1.4'

loop_
_geom_angle_atom_site_label_1
_geom_angle_atom_site_label_2
_geom_angle_atom_site_label_3
_geom_angle
N1 C1 C2 107.3(3)
N1 C1 C5 141.1(2)
C2 C1 C5 111.6(2)
C1 C2 C10 105.2(2)
C1 C2 C3 109.8(3)
C10 C2 C3 145.0(3)
C2 C3 C4 101.7(2)
C2 C3 H3A 111.4
C4 C3 H3A 111.4
C2 C3 H3B 111.4
C4 C3 H3B 111.4
H3A C3 H3B 109.3
C6 C4 C5 120.0(3)
C6 C4 C3 128.2(3)
C5 C4 C3 111.9(3)
C9 C5 C4 120.6(3)
C9 C5 C1 134.4(3)
C4 C5 C1 105.0(3)
C4 C6 C7 118.7(3)
C4 C6 H6 120.6
C7 C6 H6 120.6
C8 C7 C6 120.8(3)
C8 C7 H7 119.6
C6 C7 H7 119.6
C9 C8 C7 121.2(3)
C9 C8 H8 119.4
C7 C8 H8 119.4
C8 C9 C5 118.6(3)
C8 C9 H9 120.7
C5 C9 H9 120.7
N2 C10 C2 111.3(3)
N2 C10 C11 122.1(3)
C2 C10 C11 126.7(2)
O1 C11 O2 123.6(3)
O1 C11 C10 122.3(3)
O2 C11 C10 114.1(2)
O2 C12 C13 107.3(3)
O2 C12 H12A 110.3
C13 C12 H12A 110.3
O2 C12 H12B 110.3
C13 C12 H12B 110.3
H12A C12 H12B 108.5
C12 C13 H13A 109.5
C12 C13 H13B 109.5
H13A C13 H13B 109.5
C12 C13 H13C 109.5
H13A C13 H13C 109.5
H13B C13 H13C 109.5
C15 C14 C19 120.0
C15 C14 N1 124.7(3)
C19 C14 N1 115.1(3)
C16 C15 C14 120.0
C16 C15 H15 120.0
C14 C15 H15 120.0
C15 C16 C17 120.0
C15 C16 H16 120.0
C17 C16 H16 120.0
C16 C17 C18 120.0
C16 C17 H17 120.0
C18 C17 H17 120.0
C19 C18 C17 120.0
C19 C18 H18 120.0
C17 C18 H18 120.0
C18 C19 C14 120.0
C18 C19 H19 120.0
C14 C19 H19 120.0
C15A C14A C19A 120.0
C15A C14A N1 122.6(2)
C19A C14A N1 116.8(3)
C14A C15A C16A 120.0
C14A C15A H15A 120.0
C16A C15A H15A 120.0
C17A C16A C15A 120.0
C17A C16A H16A 120.0
C15A C16A H16A 120.0
C16A C17A C18A 120.0
C16A C17A H17A 120.0
C18A C17A H17A 120.0
C19A C18A C17A 120.0
C19A C18A H18A 120.0
C17A C18A H18A 120.0
C18A C19A C14A 120.0
C18A C19A H19A 120.0
C14A C19A H19A 120.0
C1 N1 N2 111.2(2)
C1 N1 C14 134.6(3)
N2 N1 C14 114.1(3)
C1 N1 C14A 125.2(3)
N2 N1 C14A 123.6(3)
C10 N2 N1 105.1(2)
C11 O2 C12 115.3(2)

loop_
_geom_bond_atom_site_label_1
_geom_bond_atom_site_label_2
_geom_bond_distance
C1 N1 1.363(4)
C1 C2 1.380(4)
C1 C5 1.463(5)
C2 C10 1.400(5)
C2 C3 1.501(4)
C3 C4 1.515(5)
C3 H3A 0.9700
C3 H3B 0.9700
C4 C6 1.388(5)
C4 C5 1.416(4)
C5 C9 1.393(5)
C6 C7 1.392(6)
C6 H6 0.9300
C7 C8 1.392(5)
C7 H7 0.9300
C8 C9 1.376(5)
C8 H8 0.9300
C9 H9 0.9300
C10 N2 1.347(3)
C10 C11 1.478(4)
C11 O1 1.202(3)
C11 O2 1.337(4)
C12 O2 1.459(4)
C12 C13 1.494(6)
C12 H12A 0.9700
C12 H12B 0.9700
C13 H13A 0.9600
C13 H13B 0.9600
C13 H13C 0.9600
C14 C15 1.3900
C14 C19 1.3900
C14 N1 1.424(3)
C15 C16 1.3900
C15 H15 0.9300
C16 C17 1.3900
C16 H16 0.9300
C17 C18 1.3900
C17 H17 0.9300
C18 C19 1.3900
C18 H18 0.9300
C19 H19 0.9300
C14A C15A 1.3900
C14A C19A 1.3900
C14A N1 1.434(4)
C15A C16A 1.3900
C15A H15A 0.9300
C16A C17A 1.3900
C16A H16A 0.9300
C17A C18A 1.3900
C17A H17A 0.9300
C18A C19A 1.3900
C18A H18A 0.9300
C19A H19A 0.9300
N1 N2 1.364(4)

loop_
_geom_hbond_atom_site_label_D
_geom_hbond_atom_site_label_H
_geom_hbond_atom_site_label_A
_geom_hbond_site_symmetry_A
_geom_hbond_distance_DH
_geom_hbond_distance_HA
_geom_hbond_distance_DA
_geom_hbond_angle_DHA
C19 H19 N2 1_554 0.93 2.56 3.489(5) 178

_cod_database_fobs_code 1548670
